data_7234484
loop_
_publ_author_name
'Jie Li'
'Jie Liu'
'Yonggang Zhen'
'Lingqiang Meng'
'Ying Wang'
'Huanli Dong'
'Wenping Hu'

_publ_section_title
;
 Naphthyl substituted anthracene combining charge transport with light
 emission
;
_journal_name_full 'Journal of Materials Chemistry C'
_journal_page_first 10695
_journal_page_last 10698
_journal_paper_doi 10.1039/C5TC02254A
_journal_volume 3
_journal_year 2015
_chemical_formula_moiety 'C24 H16'
_chemical_formula_sum 'C24 H16'
_chemical_formula_weight 304.37
_chemical_name_common NaAnt
_chemical_name_systematic '2-(2-naphthyl) anthracene'
_space_group_crystal_system monoclinic
_space_group_IT_number 4
_space_group_name_Hall 'P 2yb'
_space_group_name_H-M_alt 'P 1 21 1'
_atom_sites_solution_hydrogens geom
_cell_angle_alpha 90
_cell_angle_beta 90.94(3)
_cell_angle_gamma 90
_cell_formula_units_Z 2
_cell_length_a 8.2025(16)
_cell_length_b 6.0189(12)
_cell_length_c 15.347(3)
_cell_measurement_reflns_used 2340
_cell_measurement_temperature 173.1500
_cell_measurement_theta_max 27.4650
_cell_measurement_theta_min 2.4835
_cell_volume 757.6(3)
_computing_cell_refinement 'CrystalClear (Rigaku Inc., 2007)'
_computing_data_collection 'CrystalClear (Rigaku Inc., 2007)'
_computing_data_reduction 'CrystalClear (Rigaku Inc., 2007)'
_computing_molecular_graphics 'Olex2 (Dolomanov et al., 2009)'
_computing_publication_material 'CIFTAB (Sheldrick, 2013)'
_computing_structure_refinement 'SHELXL (Sheldrick, 2014)'
_computing_structure_solution
;
'SHELXT (Sheldrick, 2014)'
;
_diffrn_ambient_temperature 173.1500
_diffrn_detector_area_resol_mean 28.5714
_diffrn_measured_fraction_theta_full 0.997
_diffrn_measured_fraction_theta_max 0.996
_diffrn_measurement_details
;
scan:
	Number of images: 360
	           Slice: -110.0000 - 70.0000
	     Image width: 0.5000
	        Exp time: 5.0000
	   Rotation axis: Omega
	           Omega: 0.0000
	             Chi: 45.0000
	             Phi: 180.0000
	             XTD: 39.9400
	          2theta: -19.9560
scan:
	Number of images: 360
	           Slice: -110.0000 - 70.0000
	     Image width: 0.5000
	        Exp time: 5.0000
	   Rotation axis: Omega
	           Omega: 0.0000
	             Chi: 45.0000
	             Phi: 90.0000
	             XTD: 39.9400
	          2theta: -19.9560
scan:
	Number of images: 360
	           Slice: -110.0000 - 70.0000
	     Image width: 0.5000
	        Exp time: 5.0000
	   Rotation axis: Omega
	           Omega: 0.0000
	             Chi: 45.0000
	             Phi: 0.0000
	             XTD: 39.9400
	          2theta: -19.9560
;
_diffrn_measurement_device
;
Saturn724+ (2x2 bin mode)
;
_diffrn_measurement_device_details
;
AFC10: Fixed Chi 2 circle
;
_diffrn_measurement_device_type 'Saturn724+ CCD'
_diffrn_measurement_method '\w scans at fixed \c = 45\%'
_diffrn_orient_matrix_type d*Trek
_diffrn_orient_matrix_UB_11 -0.1061
_diffrn_orient_matrix_UB_12 -0.0535
_diffrn_orient_matrix_UB_13 0.0273
_diffrn_orient_matrix_UB_21 0.0781
_diffrn_orient_matrix_UB_22 -0.1001
_diffrn_orient_matrix_UB_23 0.1072
_diffrn_orient_matrix_UB_31 -0.0106
_diffrn_orient_matrix_UB_32 0.0430
_diffrn_orient_matrix_UB_33 0.0478
_diffrn_radiation_detector CCD
_diffrn_radiation_monochromator 'Graphite Monochromator'
_diffrn_radiation_type MoK\a
_diffrn_radiation_wavelength 0.71073
_diffrn_reflns_av_R_equivalents 0.0555
_diffrn_reflns_av_unetI/netI 0.0426
_diffrn_reflns_Laue_measured_fraction_full 0.997
_diffrn_reflns_Laue_measured_fraction_max 0.996
_diffrn_reflns_limit_h_max 10
_diffrn_reflns_limit_h_min -10
_diffrn_reflns_limit_k_max 7
_diffrn_reflns_limit_k_min -7
_diffrn_reflns_limit_l_max 19
_diffrn_reflns_limit_l_min -19
_diffrn_reflns_number 9875
_diffrn_reflns_point_group_measured_fraction_full 0.996
_diffrn_reflns_point_group_measured_fraction_max 0.994
_diffrn_reflns_theta_full 26.000
_diffrn_reflns_theta_max 27.500
_diffrn_reflns_theta_min 2.483
_diffrn_source 'Sealed Tube'
_diffrn_source_current 30.0000
_diffrn_source_power 1.5000
_diffrn_source_voltage 50.0000
_exptl_absorpt_coefficient_mu 0.076
_exptl_absorpt_correction_T_max 1.0000
_exptl_absorpt_correction_T_min 0.52817
_exptl_absorpt_correction_type multi-scan
_exptl_absorpt_process_details 'CrystalClear (Rigaku Inc., 2007)'
_exptl_crystal_colour Colorless
_exptl_crystal_density_diffrn 1.334
_exptl_crystal_description rod
_exptl_crystal_F_000 320
_exptl_crystal_preparation Luminescent
_exptl_crystal_recrystallization_method 'Re-crystallisation from solvent: Toluene'
_exptl_crystal_size_max 0.35
_exptl_crystal_size_mid 0.31
_exptl_crystal_size_min 0.09
_refine_diff_density_max 0.305
_refine_diff_density_min -0.178
_refine_diff_density_rms 0.045
_refine_ls_abs_structure_details
;
 Flack x determined using 918 quotients [(I+)-(I-)]/[(I+)+(I-)]
 (Parsons, Flack and Wagner, Acta Cryst. B69 (2013) 249-259).
;
_refine_ls_abs_structure_Flack -10.0(10)
_refine_ls_extinction_coef .
_refine_ls_extinction_method none
_refine_ls_goodness_of_fit_ref 1.120
_refine_ls_hydrogen_treatment constr
_refine_ls_matrix_type full
_refine_ls_number_parameters 236
_refine_ls_number_reflns 3459
_refine_ls_number_restraints 22
_refine_ls_restrained_S_all 1.119
_refine_ls_R_factor_all 0.0796
_refine_ls_R_factor_gt 0.0717
_refine_ls_shift/su_max 0.002
_refine_ls_shift/su_mean 0.000
_refine_ls_structure_factor_coef Fsqd
_refine_ls_weighting_details 'w=1/[\s^2^(Fo^2^)+(0.0631P)^2^+0.3009P] where P=(Fo^2^+2Fc^2^)/3'
_refine_ls_weighting_scheme calc
_refine_ls_wR_factor_gt 0.1670
_refine_ls_wR_factor_ref 0.1725
_reflns_Friedel_coverage 0.821
_reflns_Friedel_fraction_full 0.995
_reflns_Friedel_fraction_max 0.991
_reflns_number_gt 3035
_reflns_number_total 3459
_reflns_threshold_expression 'I > 2\s(I)'
_cod_data_source_file J-Mater-Chem-C-2015-3-10695.cif
_cod_data_source_block sa3092
_cod_database_code 7234484
_shelx_space_group_comment
;
The symmetry employed for this shelxl refinement is uniquely defined
by the following loop, which should always be used as a source of
symmetry information in preference to the above space-group names.
They are only intended as comments.
;
_diffrn_number_total 1904
_olex2_refinement_description
;
1. Fixed Uiso
 At 1.2 times of:
  All C(H) groups
2. Rigid bond restraints
 C3, C12
 with sigma for 1-2 distances of 0.01 and sigma for 1-3 distances of 0.01
 C15, C16
 with sigma for 1-2 distances of 0.01 and sigma for 1-3 distances of 0.01
 C18, C23
 with sigma for 1-2 distances of 0.01 and sigma for 1-3 distances of 0.01
3. Uiso/Uaniso restraints and constraints
C2A \\sim C1A: within 1.7A with sigma of 0.02 and sigma for terminal atoms of
0.04
Uanis(C1A) \\sim Ueq, Uanis(C2A) \\sim Ueq: with sigma of 0.01 and sigma for
terminal atoms of 0.02
4. Others
 Sof(H3)=Sof(H14)=Sof(C2A)=Sof(H2A)=Sof(C1A)=Sof(H1A)=1-FVAR(1)
 Sof(C1)=Sof(H1)=Sof(C2)=Sof(H2)=Sof(H13)=Sof(H16)=FVAR(1)
5.a Aromatic/amide H refined with riding coordinates:
 C1(H1), C2(H2), C3(H3), C4(H4), C6(H6), C7(H7), C8(H8), C9(H9), C11(H11),
 C13(H13), C14(H14), C16(H16), C17(H17), C19(H19), C20(H20), C21(H21), C22(H22),
  C24(H24), C2A(H2A), C1A(H1A)
;
_shelx_shelxl_version_number 2014/7
_olex2_submission_special_instructions 'No special instructions were received'

loop_
_space_group_symop_operation_xyz
'x, y, z'
'-x, y+1/2, -z'

loop_
_atom_site_label
_atom_site_type_symbol
_atom_site_fract_x
_atom_site_fract_y
_atom_site_fract_z
_atom_site_U_iso_or_equiv
_atom_site_adp_type
_atom_site_occupancy
_atom_site_site_symmetry_order
_atom_site_calc_flag
_atom_site_refinement_flags_posn
_atom_site_refinement_flags_adp
_atom_site_refinement_flags_occupancy
_atom_site_disorder_assembly
_atom_site_disorder_group
C1 C 0.8164(6) 0.0750(10) 0.0095(3) 0.0326(14) Uani 0.686(7) 1 d . . P A 1
H1 H 0.8701 -0.0296 -0.0241 0.039 Uiso 0.686(7) 1 calc R . P A 1
C2 C 0.7774(6) 0.0178(11) 0.0911(3) 0.0342(14) Uani 0.686(7) 1 d . . P A 1
H2 H 0.8047 -0.1243 0.1101 0.041 Uiso 0.686(7) 1 calc R . P A 1
C3 C 0.6995(5) 0.1561(8) 0.1485(2) 0.0363(10) Uani 1 1 d . U . . .
H3 H 0.7584 0.0549 0.1158 0.044 Uiso 0.314(7) 1 calc R . P A 2
C4 C 0.6578(4) 0.1081(8) 0.2332(2) 0.0332(9) Uani 1 1 d . . . . .
H4 H 0.6905 -0.0279 0.2563 0.040 Uiso 1 1 calc R . . . .
C5 C 0.5708(5) 0.2492(7) 0.2856(3) 0.0339(9) Uani 1 1 d . . . . .
C6 C 0.5265(4) 0.2015(8) 0.3719(2) 0.0353(10) Uani 1 1 d . . . . .
H6 H 0.5596 0.0677 0.3968 0.042 Uiso 1 1 calc R . . . .
C7 C 0.4371(5) 0.3447(7) 0.4199(2) 0.0365(10) Uani 1 1 d . . . . .
H7 H 0.4082 0.3063 0.4762 0.044 Uiso 1 1 calc R . . . .
C8 C 0.3877(5) 0.5514(9) 0.3851(2) 0.0403(11) Uani 1 1 d . . . . .
H8 H 0.3269 0.6478 0.4190 0.048 Uiso 1 1 calc R . . . .
C9 C 0.4275(4) 0.6126(8) 0.3022(2) 0.0363(9) Uani 1 1 d . . . . .
H9 H 0.3950 0.7497 0.2800 0.044 Uiso 1 1 calc R . . . .
C10 C 0.5213(4) 0.4601(6) 0.2495(2) 0.0266(8) Uani 1 1 d . . . . .
C11 C 0.5624(5) 0.5130(8) 0.1627(2) 0.0369(10) Uani 1 1 d . . . . .
H11 H 0.5303 0.6488 0.1392 0.044 Uiso 1 1 calc R . . . .
C12 C 0.6502(5) 0.3643(8) 0.1122(2) 0.0362(9) Uani 1 1 d . U . . .
C13 C 0.6971(5) 0.4206(8) 0.0237(3) 0.0408(10) Uani 1 1 d . . . . .
H13 H 0.6681 0.5589 0.0012 0.049 Uiso 0.686(7) 1 calc R . P A 1
C14 C 0.7824(5) 0.2767(8) -0.0275(2) 0.0355(9) Uani 1 1 d . . . . .
H14 H 0.8110 0.1388 -0.0046 0.043 Uiso 0.314(7) 1 calc R . P A 2
C15 C 0.8306(5) 0.3294(7) -0.1165(2) 0.0325(9) Uani 1 1 d . U . . .
C16 C 0.7876(5) 0.5398(7) -0.1547(2) 0.0375(10) Uani 1 1 d . U . . .
H16 H 0.7264 0.6392 -0.1223 0.045 Uiso 0.686(7) 1 calc R . P A 1
C17 C 0.8332(4) 0.5999(7) -0.2371(2) 0.0334(9) Uani 1 1 d . . . . .
H17 H 0.8026 0.7370 -0.2601 0.040 Uiso 1 1 calc R . . . .
C18 C 0.9280(4) 0.4494(7) -0.2871(2) 0.0266(8) Uani 1 1 d . U . . .
C19 C 0.9782(4) 0.5066(7) -0.3728(2) 0.0351(10) Uani 1 1 d . . . . .
H19 H 0.9485 0.6428 -0.3970 0.042 Uiso 1 1 calc R . . . .
C20 C 1.0707(5) 0.3594(8) -0.4196(2) 0.0393(10) Uani 1 1 d . . . . .
H20 H 1.1027 0.3960 -0.4757 0.047 Uiso 1 1 calc R . . . .
C21 C 1.1171(4) 0.1538(8) -0.3832(2) 0.0340(9) Uani 1 1 d . . . . .
H21 H 1.1806 0.0557 -0.4150 0.041 Uiso 1 1 calc R . . . .
C22 C 1.0691(4) 0.0988(7) -0.3016(2) 0.0324(9) Uani 1 1 d . . . . .
H22 H 1.1012 -0.0372 -0.2783 0.039 Uiso 1 1 calc R . . . .
C23 C 0.9726(5) 0.2409(8) -0.2515(2) 0.0379(10) Uani 1 1 d . U . . .
C24 C 0.9222(4) 0.1877(7) -0.1667(2) 0.0361(10) Uani 1 1 d . . . . .
H24 H 0.9520 0.0506 -0.1435 0.043 Uiso 1 1 calc R . . . .
C2A C 0.7132(14) 0.672(2) -0.0958(7) 0.031(3) Uani 0.314(7) 1 d . U P A 2
H2A H 0.6874 0.8154 -0.1141 0.037 Uiso 0.314(7) 1 calc R . P A 2
C1A C 0.6709(16) 0.617(2) -0.0105(8) 0.038(3) Uani 0.314(7) 1 d . U P A 2
H1A H 0.6219 0.7253 0.0235 0.045 Uiso 0.314(7) 1 calc R . P A 2

loop_
_atom_site_aniso_label
_atom_site_aniso_U_11
_atom_site_aniso_U_22
_atom_site_aniso_U_33
_atom_site_aniso_U_23
_atom_site_aniso_U_13
_atom_site_aniso_U_12
C1 0.032(3) 0.035(3) 0.031(3) -0.001(2) 0.008(2) 0.020(2)
C2 0.034(3) 0.038(3) 0.031(3) 0.000(2) 0.010(2) 0.015(2)
C3 0.039(2) 0.038(2) 0.0321(18) 0.0074(18) 0.0032(15) -0.0011(19)
C4 0.0358(19) 0.039(2) 0.0246(16) 0.0029(17) 0.0062(14) 0.0004(17)
C5 0.0298(18) 0.034(2) 0.0377(19) -0.0021(18) -0.0022(15) -0.0071(17)
C6 0.035(2) 0.043(3) 0.0280(17) 0.0006(19) 0.0034(15) -0.0009(18)
C7 0.041(2) 0.047(3) 0.0216(16) -0.0049(18) 0.0056(15) -0.005(2)
C8 0.035(2) 0.052(3) 0.0342(19) -0.004(2) 0.0097(16) -0.002(2)
C9 0.0346(19) 0.042(2) 0.0325(18) -0.0009(19) -0.0044(15) 0.0023(19)
C10 0.0268(15) 0.0298(19) 0.0233(15) 0.0000(15) 0.0035(13) -0.0080(16)
C11 0.041(2) 0.043(3) 0.0268(17) 0.0023(19) 0.0054(15) 0.0022(19)
C12 0.0369(19) 0.041(2) 0.0310(17) -0.0092(18) 0.0117(15) -0.0071(18)
C13 0.053(2) 0.038(2) 0.032(2) 0.0064(18) -0.0001(17) -0.008(2)
C14 0.046(2) 0.036(2) 0.0246(17) 0.0018(16) 0.0099(15) -0.0017(18)
C15 0.0379(19) 0.033(2) 0.0264(16) 0.0045(16) 0.0021(14) -0.0068(17)
C16 0.040(2) 0.038(2) 0.0349(19) -0.0160(18) 0.0172(16) -0.0045(19)
C17 0.0344(19) 0.028(2) 0.0376(19) 0.0011(17) 0.0001(15) -0.0047(16)
C18 0.0260(16) 0.035(2) 0.0189(14) 0.0010(15) 0.0039(12) -0.0004(16)
C19 0.037(2) 0.038(2) 0.0308(18) 0.0055(19) 0.0017(15) -0.0042(18)
C20 0.038(2) 0.049(3) 0.0314(19) 0.005(2) 0.0072(15) -0.003(2)
C21 0.035(2) 0.038(2) 0.0293(18) -0.0079(18) 0.0050(14) 0.0010(19)
C22 0.0294(18) 0.033(2) 0.0353(19) 0.0005(18) 0.0065(14) -0.0029(17)
C23 0.0325(19) 0.051(3) 0.0298(18) -0.0042(19) 0.0013(15) -0.004(2)
C24 0.041(2) 0.036(2) 0.0318(18) 0.0019(19) 0.0016(15) -0.0096(19)
C2A 0.040(6) 0.025(5) 0.028(5) 0.007(4) 0.003(4) 0.002(5)
C1A 0.053(7) 0.029(6) 0.031(5) 0.014(5) -0.001(5) -0.001(5)

loop_
_atom_type_symbol
_atom_type_description
_atom_type_scat_dispersion_real
_atom_type_scat_dispersion_imag
_atom_type_scat_source
C C 0.0033 0.0016 'International Tables Vol C Tables 4.2.6.8 and 6.1.1.4'
H H 0.0000 0.0000 'International Tables Vol C Tables 4.2.6.8 and 6.1.1.4'

loop_
_geom_angle_atom_site_label_1
_geom_angle_atom_site_label_2
_geom_angle_atom_site_label_3
_geom_angle
_geom_angle_site_symmetry_1
_geom_angle_site_symmetry_3
C2 C1 H1 117.8 . .
C2 C1 C14 124.4(5) . .
C14 C1 H1 117.8 . .
C1 C2 H2 117.9 . .
C1 C2 C3 124.2(6) . .
C3 C2 H2 117.9 . .
C2 C3 C4 126.9(5) . .
C2 C3 C12 114.4(4) . .
C4 C3 H3 120.7 . .
C4 C3 C12 118.6(4) . .
C12 C3 H3 120.7 . .
C3 C4 H4 118.0 . .
C5 C4 C3 124.1(4) . .
C5 C4 H4 118.0 . .
C4 C5 C6 124.6(4) . .
C4 C5 C10 117.7(3) . .
C6 C5 C10 117.7(4) . .
C5 C6 H6 119.0 . .
C7 C6 C5 122.1(4) . .
C7 C6 H6 119.0 . .
C6 C7 H7 119.7 . .
C6 C7 C8 120.6(3) . .
C8 C7 H7 119.7 . .
C7 C8 H8 119.4 . .
C9 C8 C7 121.2(4) . .
C9 C8 H8 119.4 . .
C8 C9 H9 120.5 . .
C8 C9 C10 119.0(4) . .
C10 C9 H9 120.5 . .
C5 C10 C9 119.4(3) . .
C11 C10 C5 119.3(4) . .
C11 C10 C9 121.2(4) . .
C10 C11 H11 119.6 . .
C12 C11 C10 120.9(4) . .
C12 C11 H11 119.6 . .
C3 C12 C13 119.4(4) . .
C11 C12 C3 119.5(3) . .
C11 C12 C13 121.1(4) . .
C12 C13 H13 118.9 . .
C14 C13 C12 122.2(3) . .
C14 C13 H13 118.9 . .
C1A C13 C12 122.7(7) . .
C1A C13 C14 115.0(7) . .
C1 C14 C13 115.2(3) . .
C1 C14 C15 121.6(4) . .
C13 C14 H14 118.4 . .
C13 C14 C15 123.2(3) . .
C15 C14 H14 118.4 . .
C16 C15 C14 120.2(4) . .
C24 C15 C14 123.0(4) . .
C24 C15 C16 116.7(3) . .
C15 C16 H16 118.7 . .
C17 C16 C15 122.6(4) . .
C17 C16 H16 118.7 . .
C2A C16 C15 110.9(6) . .
C2A C16 C17 126.2(7) . .
C16 C17 H17 120.4 . .
C16 C17 C18 119.1(4) . .
C18 C17 H17 120.4 . .
C17 C18 C19 120.7(4) . .
C23 C18 C17 119.8(3) . .
C23 C18 C19 119.6(3) . .
C18 C19 H19 120.2 . .
C20 C19 C18 119.7(4) . .
C20 C19 H19 120.2 . .
C19 C20 H20 119.8 . .
C19 C20 C21 120.5(4) . .
C21 C20 H20 119.8 . .
C20 C21 H21 120.1 . .
C22 C21 C20 119.9(4) . .
C22 C21 H21 120.1 . .
C21 C22 H22 119.0 . .
C21 C22 C23 122.1(4) . .
C23 C22 H22 119.0 . .
C22 C23 C18 118.3(3) . .
C22 C23 C24 123.0(4) . .
C24 C23 C18 118.7(4) . .
C15 C24 C23 123.1(4) . .
C15 C24 H24 118.5 . .
C23 C24 H24 118.5 . .
C16 C2A H2A 116.4 . .
C16 C2A C1A 127.2(11) . .
C1A C2A H2A 116.4 . .
C13 C1A C2A 123.2(12) . .
C13 C1A H1A 118.4 . .
C2A C1A H1A 118.4 . .

loop_
_geom_bond_atom_site_label_1
_geom_bond_atom_site_label_2
_geom_bond_distance
_geom_bond_site_symmetry_2
C1 H1 0.9300 .
C1 C2 1.343(7) .
C1 C14 1.367(7) .
C2 H2 0.9300 .
C2 C3 1.376(7) .
C3 H3 0.9300 .
C3 C4 1.380(5) .
C3 C12 1.427(6) .
C4 H4 0.9300 .
C4 C5 1.377(5) .
C5 C6 1.409(5) .
C5 C10 1.441(5) .
C6 H6 0.9300 .
C6 C7 1.357(5) .
C7 H7 0.9300 .
C7 C8 1.411(6) .
C8 H8 0.9300 .
C8 C9 1.368(5) .
C9 H9 0.9300 .
C9 C10 1.452(5) .
C10 C11 1.415(5) .
C11 H11 0.9300 .
C11 C12 1.393(5) .
C12 C13 1.458(5) .
C13 H13 0.9300 .
C13 C14 1.370(4) .
C13 C1A 1.310(14) .
C14 H14 0.9300 .
C14 C15 1.464(5) .
C15 C16 1.437(6) .
C15 C24 1.380(5) .
C16 H16 0.9300 .
C16 C17 1.374(5) .
C16 C2A 1.358(12) .
C17 H17 0.9300 .
C17 C18 1.426(5) .
C18 C19 1.428(5) .
C18 C23 1.414(6) .
C19 H19 0.9300 .
C19 C20 1.377(6) .
C20 H20 0.9300 .
C20 C21 1.407(6) .
C21 H21 0.9300 .
C21 C22 1.360(5) .
C22 H22 0.9300 .
C22 C23 1.403(6) .
C23 C24 1.408(5) .
C24 H24 0.9300 .
C2A H2A 0.9300 .
C2A C1A 1.399(15) .
C1A H1A 0.9300 .

loop_
_geom_torsion_atom_site_label_1
_geom_torsion_atom_site_label_2
_geom_torsion_atom_site_label_3
_geom_torsion_atom_site_label_4
_geom_torsion
_geom_torsion_site_symmetry_1
_geom_torsion_site_symmetry_2
_geom_torsion_site_symmetry_3
_geom_torsion_site_symmetry_4
C1 C2 C3 C4 -179.2(5) . . . .
C1 C2 C3 C12 4.8(8) . . . .
C1 C14 C15 C16 177.6(4) . . . .
C1 C14 C15 C24 -4.5(6) . . . .
C2 C1 C14 C13 -2.6(7) . . . .
C2 C1 C14 C15 179.1(5) . . . .
C2 C3 C4 C5 -175.8(4) . . . .
C2 C3 C12 C11 176.5(4) . . . .
C2 C3 C12 C13 -5.4(6) . . . .
C3 C4 C5 C6 179.5(4) . . . .
C3 C4 C5 C10 -0.3(6) . . . .
C3 C12 C13 C14 2.4(6) . . . .
C3 C12 C13 C1A -172.7(8) . . . .
C4 C3 C12 C11 0.2(6) . . . .
C4 C3 C12 C13 178.3(4) . . . .
C4 C5 C6 C7 -178.3(4) . . . .
C4 C5 C10 C9 179.2(4) . . . .
C4 C5 C10 C11 0.4(5) . . . .
C5 C6 C7 C8 -1.4(6) . . . .
C5 C10 C11 C12 -0.2(5) . . . .
C6 C5 C10 C9 -0.7(5) . . . .
C6 C5 C10 C11 -179.4(4) . . . .
C6 C7 C8 C9 0.3(6) . . . .
C7 C8 C9 C10 0.5(6) . . . .
C8 C9 C10 C5 -0.3(5) . . . .
C8 C9 C10 C11 178.4(4) . . . .
C9 C10 C11 C12 -179.0(3) . . . .
C10 C5 C6 C7 1.5(6) . . . .
C10 C11 C12 C3 -0.1(6) . . . .
C10 C11 C12 C13 -178.1(4) . . . .
C11 C12 C13 C14 -179.5(4) . . . .
C11 C12 C13 C1A 5.3(9) . . . .
C12 C3 C4 C5 0.0(6) . . . .
C12 C13 C14 C1 1.7(5) . . . .
C12 C13 C14 C15 179.9(4) . . . .
C12 C13 C1A C2A -179.0(9) . . . .
C13 C14 C15 C16 -0.6(5) . . . .
C13 C14 C15 C24 177.3(4) . . . .
C14 C1 C2 C3 -0.7(9) . . . .
C14 C13 C1A C2A 5.5(15) . . . .
C14 C15 C16 C17 178.4(4) . . . .
C14 C15 C16 C2A 4.5(7) . . . .
C14 C15 C24 C23 -178.2(4) . . . .
C15 C16 C17 C18 -0.5(6) . . . .
C15 C16 C2A C1A -4.0(14) . . . .
C16 C15 C24 C23 -0.2(6) . . . .
C16 C17 C18 C19 -179.8(3) . . . .
C16 C17 C18 C23 0.5(5) . . . .
C16 C2A C1A C13 -1(2) . . . .
C17 C16 C2A C1A -177.5(9) . . . .
C17 C18 C19 C20 179.5(3) . . . .
C17 C18 C23 C22 -178.6(4) . . . .
C17 C18 C23 C24 -0.3(5) . . . .
C18 C19 C20 C21 -0.5(6) . . . .
C18 C23 C24 C15 0.2(6) . . . .
C19 C18 C23 C22 1.6(5) . . . .
C19 C18 C23 C24 179.9(4) . . . .
C19 C20 C21 C22 0.7(6) . . . .
C20 C21 C22 C23 0.4(6) . . . .
C21 C22 C23 C18 -1.5(5) . . . .
C21 C22 C23 C24 -179.7(4) . . . .
C22 C23 C24 C15 178.4(3) . . . .
C23 C18 C19 C20 -0.7(5) . . . .
C24 C15 C16 C17 0.3(6) . . . .
C24 C15 C16 C2A -173.5(6) . . . .
C2A C16 C17 C18 172.4(7) . . . .
C1A C13 C14 C15 -4.6(8) . . . .
